data_4080694
loop_
_publ_author_name
'Glock, Carsten'
'Younis, Fadi M.'
'Ziemann, Steffen'
'G\"orls, Helmar'
'Imhof, Wolfgang'
'Krieck, Sven'
'Westerhausen, Matthias'

_publ_section_title
;
 2,6-Diisopropylphenylamides of Potassium and Calcium: A Primary Amido
 Ligand in s-Block Metal Chemistry with an Unprecedented Catalytic
 Reactivity
;
_journal_issue 9
_journal_name_full Organometallics
_journal_page_first 2649
_journal_paper_doi 10.1021/om4001007
_journal_volume 32
_journal_year 2013
_chemical_formula_moiety 'C42 H82 K2 N8 '
_chemical_formula_sum 'C42 H82 K2 N8'
_chemical_formula_weight 777.36
_space_group_IT_number 14
_symmetry_cell_setting monoclinic
_symmetry_space_group_name_Hall '-P 2ybc'
_symmetry_space_group_name_H-M 'P 1 21/c 1'
_atom_sites_solution_hydrogens geom
_atom_sites_solution_primary direct
_atom_sites_solution_secondary difmap
_audit_creation_method SHELXL-97
_cell_angle_alpha 90.00
_cell_angle_beta 104.561(2)
_cell_angle_gamma 90.00
_cell_formula_units_Z 2
_cell_length_a 10.5944(3)
_cell_length_b 19.8110(7)
_cell_length_c 11.4098(3)
_cell_measurement_reflns_used 13514
_cell_measurement_temperature 133(2)
_cell_measurement_theta_max 27.49
_cell_measurement_theta_min 2.11
_cell_volume 2317.84(12)
_computing_cell_refinement DENZO
_computing_data_collection COLLECT
_computing_data_reduction DENZO
_computing_molecular_graphics SHELXTL/PC
_computing_publication_material SHELXL-97
_computing_structure_refinement 'SHELXL-97 (Sheldrick, 2008)'
_computing_structure_solution 'SHELXS-97 (Sheldrick, 2008)'
_diffrn_ambient_temperature 133(2)
_diffrn_measured_fraction_theta_full 0.994
_diffrn_measured_fraction_theta_max 0.994
_diffrn_measurement_device_type KappaCCD
_diffrn_measurement_method 'phi- + omega-scan'
_diffrn_radiation_monochromator graphite
_diffrn_radiation_source 'fine-focus sealed tube'
_diffrn_radiation_type MoK\a
_diffrn_radiation_wavelength 0.71073
_diffrn_reflns_av_R_equivalents 0.0602
_diffrn_reflns_av_sigmaI/netI 0.0638
_diffrn_reflns_limit_h_max 13
_diffrn_reflns_limit_h_min -12
_diffrn_reflns_limit_k_max 24
_diffrn_reflns_limit_k_min -25
_diffrn_reflns_limit_l_max 14
_diffrn_reflns_limit_l_min -14
_diffrn_reflns_number 13514
_diffrn_reflns_theta_full 27.49
_diffrn_reflns_theta_max 27.49
_diffrn_reflns_theta_min 2.11
_exptl_absorpt_coefficient_mu 0.241
_exptl_absorpt_correction_type none
_exptl_crystal_colour colourless
_exptl_crystal_density_diffrn 1.114
_exptl_crystal_density_method 'not measured'
_exptl_crystal_description prism
_exptl_crystal_F_000 856
_exptl_crystal_size_max 0.06
_exptl_crystal_size_mid 0.05
_exptl_crystal_size_min 0.05
_refine_diff_density_max 0.709
_refine_diff_density_min -0.349
_refine_diff_density_rms 0.081
_refine_ls_extinction_method none
_refine_ls_goodness_of_fit_ref 1.137
_refine_ls_hydrogen_treatment mixed
_refine_ls_matrix_type full
_refine_ls_number_parameters 248
_refine_ls_number_reflns 5293
_refine_ls_number_restraints 0
_refine_ls_restrained_S_all 1.137
_refine_ls_R_factor_all 0.1120
_refine_ls_R_factor_gt 0.0776
_refine_ls_shift/su_max 0.000
_refine_ls_shift/su_mean 0.000
_refine_ls_structure_factor_coef Fsqd
_refine_ls_weighting_details 'calc w=1/[\s^2^(Fo^2^)+(0.0526P)^2^+4.0932P] where P=(Fo^2^+2Fc^2^)/3'
_refine_ls_weighting_scheme calc
_refine_ls_wR_factor_gt 0.1652
_refine_ls_wR_factor_ref 0.1838
_reflns_number_gt 3918
_reflns_number_total 5293
_reflns_threshold_expression >2sigma(I)
_cod_data_source_file om4001007_si_001.cif
_cod_data_source_block FO4513
_cod_original_cell_volume 2317.83(12)
_cod_original_sg_symbol_H-M 'P 21/c'
_cod_original_formula_sum 'C42 H82 K2 N8 '
_cod_database_code 4080694

loop_
_symmetry_equiv_pos_as_xyz
'x, y, z'
'-x, y+1/2, -z+1/2'
'-x, -y, -z'
'x, -y-1/2, z-1/2'

loop_
_atom_site_label
_atom_site_type_symbol
_atom_site_fract_x
_atom_site_fract_y
_atom_site_fract_z
_atom_site_U_iso_or_equiv
_atom_site_adp_type
_atom_site_occupancy
_atom_site_symmetry_multiplicity
_atom_site_calc_flag
_atom_site_refinement_flags
K1 K 0.86882(6) 0.05966(3) 0.37229(6) 0.02371(18) Uani 1 1 d .
N1 N 0.9100(3) -0.08226(14) 0.4386(2) 0.0234(6) Uani 1 1 d .
N2 N 0.9282(4) 0.18392(17) 0.2644(3) 0.0462(9) Uani 1 1 d .
N3 N 0.7031(3) 0.09852(16) 0.1312(3) 0.0354(7) Uani 1 1 d .
N4 N 0.5649(3) 0.08841(16) 0.3288(3) 0.0323(7) Uani 1 1 d .
C1 C 0.8739(3) -0.09591(14) 0.3177(3) 0.0195(6) Uani 1 1 d .
C2 C 0.7544(3) -0.12983(15) 0.2552(3) 0.0210(6) Uani 1 1 d .
C3 C 0.7299(3) -0.14233(16) 0.1321(3) 0.0241(6) Uani 1 1 d .
H3A H 0.6513 -0.1647 0.0929 0.029 Uiso 1 1 calc R
C4 C 0.8155(3) -0.12349(17) 0.0637(3) 0.0283(7) Uani 1 1 d .
H4A H 0.7969 -0.1335 -0.0203 0.034 Uiso 1 1 calc R
C5 C 0.9286(3) -0.08984(17) 0.1210(3) 0.0262(7) Uani 1 1 d .
H5A H 0.9875 -0.0767 0.0747 0.031 Uiso 1 1 calc R
C6 C 0.9594(3) -0.07461(15) 0.2440(3) 0.0227(6) Uani 1 1 d .
C7 C 1.0873(3) -0.04039(17) 0.3042(3) 0.0267(7) Uani 1 1 d .
H7A H 1.0775 -0.0198 0.3814 0.032 Uiso 1 1 calc R
C8 C 1.1252(4) 0.0157(2) 0.2285(3) 0.0382(9) Uani 1 1 d .
H8A H 1.0559 0.0498 0.2102 0.057 Uiso 1 1 calc R
H8B H 1.1375 -0.0031 0.1528 0.057 Uiso 1 1 calc R
H8C H 1.2066 0.0368 0.2739 0.057 Uiso 1 1 calc R
C9 C 1.1952(3) -0.0936(2) 0.3372(4) 0.0436(10) Uani 1 1 d .
H9A H 1.1706 -0.1281 0.3889 0.065 Uiso 1 1 calc R
H9B H 1.2768 -0.0721 0.3808 0.065 Uiso 1 1 calc R
H9C H 1.2074 -0.1147 0.2631 0.065 Uiso 1 1 calc R
C10 C 0.6621(3) -0.15487(16) 0.3275(3) 0.0240(6) Uani 1 1 d .
H10A H 0.6634 -0.1211 0.3929 0.029 Uiso 1 1 calc R
C11 C 0.7087(3) -0.22231(18) 0.3893(3) 0.0344(8) Uani 1 1 d .
H11A H 0.6575 -0.2332 0.4474 0.052 Uiso 1 1 calc R
H11B H 0.8011 -0.2188 0.4319 0.052 Uiso 1 1 calc R
H11C H 0.6972 -0.2580 0.3281 0.052 Uiso 1 1 calc R
C12 C 0.5200(3) -0.16232(19) 0.2545(3) 0.0317(8) Uani 1 1 d .
H12A H 0.4899 -0.1197 0.2134 0.048 Uiso 1 1 calc R
H12B H 0.4653 -0.1739 0.3092 0.048 Uiso 1 1 calc R
H12C H 0.5139 -0.1982 0.1942 0.048 Uiso 1 1 calc R
C13 C 1.0635(6) 0.2030(3) 0.2717(5) 0.0732(17) Uani 1 1 d .
H13A H 1.0690 0.2520 0.2626 0.110 Uiso 1 1 calc R
H13B H 1.0930 0.1804 0.2069 0.110 Uiso 1 1 calc R
H13C H 1.1189 0.1893 0.3504 0.110 Uiso 1 1 calc R
C14 C 0.8863(6) 0.2188(2) 0.3599(4) 0.0594(13) Uani 1 1 d .
H14A H 0.8881 0.2676 0.3467 0.089 Uiso 1 1 calc R
H14B H 0.9451 0.2075 0.4384 0.089 Uiso 1 1 calc R
H14C H 0.7973 0.2048 0.3590 0.089 Uiso 1 1 calc R
C15 C 0.8425(6) 0.1999(2) 0.1427(4) 0.0694(16) Uani 1 1 d .
H15A H 0.8849 0.1832 0.0802 0.083 Uiso 1 1 calc R
H15B H 0.8350 0.2496 0.1341 0.083 Uiso 1 1 calc R
C16 C 0.7073(5) 0.1703(2) 0.1183(4) 0.0535(11) Uani 1 1 d .
H16A H 0.6611 0.1914 0.1743 0.064 Uiso 1 1 calc R
H16B H 0.6593 0.1824 0.0348 0.064 Uiso 1 1 calc R
C17 C 0.7590(4) 0.0641(2) 0.0440(3) 0.0442(10) Uani 1 1 d .
H17A H 0.8510 0.0766 0.0577 0.066 Uiso 1 1 calc R
H17B H 0.7118 0.0772 -0.0381 0.066 Uiso 1 1 calc R
H17C H 0.7518 0.0152 0.0535 0.066 Uiso 1 1 calc R
C18 C 0.5667(4) 0.0747(3) 0.1132(3) 0.0479(11) Uani 1 1 d .
H18A H 0.5672 0.0248 0.1168 0.057 Uiso 1 1 calc R
H18B H 0.5168 0.0880 0.0309 0.057 Uiso 1 1 calc R
C19 C 0.4971(4) 0.1007(3) 0.2019(3) 0.0521(11) Uani 1 1 d .
H19A H 0.4841 0.1500 0.1896 0.063 Uiso 1 1 calc R
H19B H 0.4099 0.0794 0.1853 0.063 Uiso 1 1 calc R
C20 C 0.4976(4) 0.1262(2) 0.4060(4) 0.0495(10) Uani 1 1 d .
H20A H 0.5395 0.1170 0.4913 0.074 Uiso 1 1 calc R
H20B H 0.4060 0.1122 0.3880 0.074 Uiso 1 1 calc R
H20C H 0.5024 0.1747 0.3902 0.074 Uiso 1 1 calc R
C21 C 0.5640(4) 0.01694(19) 0.3585(4) 0.0382(8) Uani 1 1 d .
H21A H 0.6072 0.0104 0.4443 0.057 Uiso 1 1 calc R
H21B H 0.6105 -0.0086 0.3088 0.057 Uiso 1 1 calc R
H21C H 0.4737 0.0010 0.3424 0.057 Uiso 1 1 calc R
H1N1 H 0.845(3) -0.0984(18) 0.473(3) 0.029(9) Uiso 1 1 d .

loop_
_atom_site_aniso_label
_atom_site_aniso_U_11
_atom_site_aniso_U_22
_atom_site_aniso_U_33
_atom_site_aniso_U_23
_atom_site_aniso_U_13
_atom_site_aniso_U_12
K1 0.0238(3) 0.0260(3) 0.0204(3) 0.0008(3) 0.0039(2) -0.0007(3)
N1 0.0232(12) 0.0271(14) 0.0202(12) -0.0031(10) 0.0057(11) -0.0078(11)
N2 0.077(2) 0.0355(18) 0.0317(16) -0.0037(13) 0.0239(17) -0.0207(17)
N3 0.0371(16) 0.0414(18) 0.0256(14) 0.0012(13) 0.0042(13) 0.0088(13)
N4 0.0324(15) 0.0368(17) 0.0279(14) 0.0061(12) 0.0080(12) 0.0067(12)
C1 0.0202(13) 0.0162(14) 0.0210(14) -0.0027(11) 0.0029(11) 0.0029(11)
C2 0.0186(13) 0.0203(15) 0.0233(14) -0.0008(12) 0.0034(12) 0.0021(11)
C3 0.0214(14) 0.0235(16) 0.0233(15) -0.0055(12) -0.0020(12) 0.0002(12)
C4 0.0322(17) 0.0331(18) 0.0179(14) -0.0032(13) 0.0030(13) 0.0014(14)
C5 0.0260(15) 0.0311(17) 0.0236(15) -0.0016(13) 0.0102(13) 0.0002(13)
C6 0.0247(14) 0.0229(16) 0.0215(14) -0.0026(11) 0.0076(12) 0.0011(12)
C7 0.0230(15) 0.0306(18) 0.0272(16) -0.0041(13) 0.0071(13) -0.0025(13)
C8 0.0376(19) 0.044(2) 0.0352(19) -0.0036(16) 0.0143(16) -0.0169(17)
C9 0.0222(16) 0.050(2) 0.052(2) -0.0054(19) -0.0025(16) -0.0001(16)
C10 0.0194(14) 0.0247(16) 0.0266(15) -0.0006(12) 0.0037(12) -0.0014(12)
C11 0.0332(18) 0.0292(18) 0.0410(19) 0.0067(15) 0.0098(16) -0.0019(14)
C12 0.0191(15) 0.0369(19) 0.0377(18) -0.0030(15) 0.0044(14) -0.0009(13)
C13 0.104(4) 0.062(3) 0.070(3) -0.029(3) 0.053(3) -0.054(3)
C14 0.106(4) 0.036(2) 0.044(2) 0.0015(18) 0.033(3) -0.001(2)
C15 0.147(5) 0.030(2) 0.035(2) 0.0078(17) 0.030(3) -0.019(3)
C16 0.071(3) 0.044(2) 0.038(2) 0.0009(18) 0.000(2) 0.010(2)
C17 0.041(2) 0.062(3) 0.0307(18) -0.0010(18) 0.0096(16) 0.0150(19)
C18 0.0327(19) 0.077(3) 0.0291(18) -0.0008(19) -0.0024(16) 0.007(2)
C19 0.041(2) 0.079(3) 0.034(2) 0.015(2) 0.0055(18) 0.015(2)
C20 0.051(2) 0.048(3) 0.051(2) 0.000(2) 0.018(2) 0.020(2)
C21 0.0375(19) 0.034(2) 0.045(2) 0.0030(16) 0.0128(17) 0.0001(16)

loop_
_atom_type_symbol
_atom_type_description
_atom_type_scat_dispersion_real
_atom_type_scat_dispersion_imag
_atom_type_scat_source
C C 0.0033 0.0016 'International Tables Vol C Tables 4.2.6.8 and 6.1.1.4'
H H 0.0000 0.0000 'International Tables Vol C Tables 4.2.6.8 and 6.1.1.4'
N N 0.0061 0.0033 'International Tables Vol C Tables 4.2.6.8 and 6.1.1.4'
K K 0.2009 0.2494 'International Tables Vol C Tables 4.2.6.8 and 6.1.1.4'

loop_
_geom_angle_atom_site_label_1
_geom_angle_atom_site_label_2
_geom_angle_atom_site_label_3
_geom_angle
_geom_angle_site_symmetry_1
_geom_angle_site_symmetry_3
N1 K1 N2 87.84(9) 3_756 .
N1 K1 N1 84.98(8) 3_756 .
N2 K1 N1 153.76(10) . .
N1 K1 N3 149.31(9) 3_756 .
N2 K1 N3 61.71(9) . .
N1 K1 N3 120.36(8) . .
N1 K1 C1 104.89(8) 3_756 .
N2 K1 C1 137.13(9) . .
N1 K1 C1 25.61(7) . .
N3 K1 C1 96.09(8) . .
N1 K1 N4 135.31(8) 3_756 .
N2 K1 N4 95.81(10) . .
N1 K1 N4 107.00(8) . .
N3 K1 N4 57.97(8) . .
C1 K1 N4 102.20(8) . .
N1 K1 C7 77.01(8) 3_756 .
N2 K1 C7 99.85(10) . .
N1 K1 C7 53.94(8) . .
N3 K1 C7 103.01(8) . .
C1 K1 C7 46.72(8) . .
N4 K1 C7 144.70(8) . .
N1 K1 C6 101.02(8) 3_756 .
N2 K1 C6 112.30(9) . .
N1 K1 C6 45.18(7) . .
N3 K1 C6 88.18(8) . .
C1 K1 C6 25.80(7) . .
N4 K1 C6 118.13(8) . .
C7 K1 C6 26.66(7) . .
N1 K1 K1 43.61(6) 3_756 3_756
N2 K1 K1 126.59(8) . 3_756
N1 K1 K1 41.37(5) . 3_756
N3 K1 K1 157.00(7) . 3_756
C1 K1 K1 63.01(5) . 3_756
N4 K1 K1 132.38(6) . 3_756
C7 K1 K1 56.17(6) . 3_756
C6 K1 K1 68.82(6) . 3_756
C1 N1 K1 141.3(2) . 3_756
C1 N1 K1 86.74(17) . .
K1 N1 K1 95.02(8) 3_756 .
C1 N1 H1N1 108(2) . .
K1 N1 H1N1 107(2) 3_756 .
K1 N1 H1N1 111(2) . .
C14 N2 C15 111.6(4) . .
C14 N2 C13 108.3(4) . .
C15 N2 C13 110.9(4) . .
C14 N2 K1 86.8(2) . .
C15 N2 K1 115.5(2) . .
C13 N2 K1 120.7(3) . .
C16 N3 C17 111.6(3) . .
C16 N3 C18 110.8(3) . .
C17 N3 C18 107.9(3) . .
C16 N3 K1 109.1(2) . .
C17 N3 K1 105.4(2) . .
C18 N3 K1 112.0(2) . .
C21 N4 C19 111.2(3) . .
C21 N4 C20 108.8(3) . .
C19 N4 C20 108.4(3) . .
C21 N4 K1 81.69(19) . .
C19 N4 K1 114.2(2) . .
C20 N4 K1 128.4(2) . .
N1 C1 C6 118.3(3) . .
N1 C1 C2 125.2(3) . .
C6 C1 C2 116.5(3) . .
N1 C1 K1 67.65(16) . .
C6 C1 K1 82.74(17) . .
C2 C1 K1 119.62(18) . .
C3 C2 C1 119.9(3) . .
C3 C2 C10 120.8(3) . .
C1 C2 C10 119.2(3) . .
C4 C3 C2 122.6(3) . .
C4 C3 H3A 118.7 . .
C2 C3 H3A 118.7 . .
C5 C4 C3 118.4(3) . .
C5 C4 H4A 120.8 . .
C3 C4 H4A 120.8 . .
C4 C5 C6 122.4(3) . .
C4 C5 H5A 118.8 . .
C6 C5 H5A 118.8 . .
C5 C6 C1 120.1(3) . .
C5 C6 C7 120.6(3) . .
C1 C6 C7 119.1(3) . .
C5 C6 K1 127.1(2) . .
C1 C6 K1 71.46(16) . .
C7 C6 K1 76.40(17) . .
C8 C7 C6 113.8(3) . .
C8 C7 C9 110.8(3) . .
C6 C7 C9 109.3(3) . .
C8 C7 K1 89.7(2) . .
C6 C7 K1 76.94(16) . .
C9 C7 K1 152.2(2) . .
C8 C7 H7A 107.6 . .
C6 C7 H7A 107.6 . .
C9 C7 H7A 107.6 . .
K1 C7 H7A 46.3 . .
C7 C8 H8A 109.5 . .
C7 C8 H8B 109.5 . .
H8A C8 H8B 109.5 . .
C7 C8 H8C 109.5 . .
H8A C8 H8C 109.5 . .
H8B C8 H8C 109.5 . .
C7 C9 H9A 109.5 . .
C7 C9 H9B 109.5 . .
H9A C9 H9B 109.5 . .
C7 C9 H9C 109.5 . .
H9A C9 H9C 109.5 . .
H9B C9 H9C 109.5 . .
C2 C10 C11 111.0(3) . .
C2 C10 C12 114.6(3) . .
C11 C10 C12 108.9(3) . .
C2 C10 H10A 107.3 . .
C11 C10 H10A 107.3 . .
C12 C10 H10A 107.3 . .
C10 C11 H11A 109.5 . .
C10 C11 H11B 109.5 . .
H11A C11 H11B 109.5 . .
C10 C11 H11C 109.5 . .
H11A C11 H11C 109.5 . .
H11B C11 H11C 109.5 . .
C10 C12 H12A 109.5 . .
C10 C12 H12B 109.5 . .
H12A C12 H12B 109.5 . .
C10 C12 H12C 109.5 . .
H12A C12 H12C 109.5 . .
H12B C12 H12C 109.5 . .
N2 C13 H13A 109.5 . .
N2 C13 H13B 109.5 . .
H13A C13 H13B 109.5 . .
N2 C13 H13C 109.5 . .
H13A C13 H13C 109.5 . .
H13B C13 H13C 109.5 . .
N2 C14 H14A 109.5 . .
N2 C14 H14B 109.5 . .
H14A C14 H14B 109.5 . .
N2 C14 H14C 109.5 . .
H14A C14 H14C 109.5 . .
H14B C14 H14C 109.5 . .
N2 C15 C16 114.7(3) . .
N2 C15 H15A 108.6 . .
C16 C15 H15A 108.6 . .
N2 C15 H15B 108.6 . .
C16 C15 H15B 108.6 . .
H15A C15 H15B 107.6 . .
N3 C16 C15 114.8(4) . .
N3 C16 H16A 108.6 . .
C15 C16 H16A 108.6 . .
N3 C16 H16B 108.6 . .
C15 C16 H16B 108.6 . .
H16A C16 H16B 107.5 . .
N3 C17 H17A 109.5 . .
N3 C17 H17B 109.5 . .
H17A C17 H17B 109.5 . .
N3 C17 H17C 109.5 . .
H17A C17 H17C 109.5 . .
H17B C17 H17C 109.5 . .
N3 C18 C19 115.3(3) . .
N3 C18 H18A 108.4 . .
C19 C18 H18A 108.4 . .
N3 C18 H18B 108.4 . .
C19 C18 H18B 108.4 . .
H18A C18 H18B 107.5 . .
N4 C19 C18 114.3(3) . .
N4 C19 H19A 108.7 . .
C18 C19 H19A 108.7 . .
N4 C19 H19B 108.7 . .
C18 C19 H19B 108.7 . .
H19A C19 H19B 107.6 . .
N4 C20 H20A 109.5 . .
N4 C20 H20B 109.5 . .
H20A C20 H20B 109.5 . .
N4 C20 H20C 109.5 . .
H20A C20 H20C 109.5 . .
H20B C20 H20C 109.5 . .
N4 C21 H21A 109.5 . .
N4 C21 H21B 109.5 . .
H21A C21 H21B 109.5 . .
N4 C21 H21C 109.5 . .
H21A C21 H21C 109.5 . .
H21B C21 H21C 109.5 . .

loop_
_geom_bond_atom_site_label_1
_geom_bond_atom_site_label_2
_geom_bond_distance
_geom_bond_site_symmetry_2
K1 N1 2.794(3) 3_756
K1 N2 2.892(3) .
K1 N1 2.916(3) .
K1 N3 2.969(3) .
K1 C1 3.148(3) .
K1 N4 3.183(3) .
K1 C7 3.286(3) .
K1 C6 3.293(3) .
N1 C1 1.363(4) .
N1 K1 2.794(3) 3_756
N1 H1N1 0.93(4) .
N2 C14 1.452(5) .
N2 C15 1.489(6) .
N2 C13 1.464(6) .
N3 C16 1.432(5) .
N3 C17 1.450(5) .
N3 C18 1.484(5) .
N4 C21 1.457(5) .
N4 C19 1.465(4) .
N4 C20 1.471(5) .
C1 C6 1.445(4) .
C1 C2 1.452(4) .
C2 C3 1.384(4) .
C2 C10 1.513(4) .
C3 C4 1.388(5) .
C3 H3A 0.9500 .
C4 C5 1.384(4) .
C4 H4A 0.9500 .
C5 C6 1.392(4) .
C5 H5A 0.9500 .
C6 C7 1.517(4) .
C7 C8 1.522(5) .
C7 C9 1.531(5) .
C7 H7A 1.0000 .
C8 H8A 0.9800 .
C8 H8B 0.9800 .
C8 H8C 0.9800 .
C9 H9A 0.9800 .
C9 H9B 0.9800 .
C9 H9C 0.9800 .
C10 C11 1.533(5) .
C10 C12 1.533(4) .
C10 H10A 1.0000 .
C11 H11A 0.9800 .
C11 H11B 0.9800 .
C11 H11C 0.9800 .
C12 H12A 0.9800 .
C12 H12B 0.9800 .
C12 H12C 0.9800 .
C13 H13A 0.9800 .
C13 H13B 0.9800 .
C13 H13C 0.9800 .
C14 H14A 0.9800 .
C14 H14B 0.9800 .
C14 H14C 0.9800 .
C15 C16 1.508(7) .
C15 H15A 0.9900 .
C15 H15B 0.9900 .
C16 H16A 0.9900 .
C16 H16B 0.9900 .
C17 H17A 0.9800 .
C17 H17B 0.9800 .
C17 H17C 0.9800 .
C18 C19 1.486(6) .
C18 H18A 0.9900 .
C18 H18B 0.9900 .
C19 H19A 0.9900 .
C19 H19B 0.9900 .
C20 H20A 0.9800 .
C20 H20B 0.9800 .
C20 H20C 0.9800 .
C21 H21A 0.9800 .
C21 H21B 0.9800 .
C21 H21C 0.9800 .
